data_7121789
loop_
_publ_author_name
'Jia, Hao'
'Guo, Zhenyan'
'Liu, Honglei'
'Mao, Biming'
'Shi, Xueyan'
'Guo, Hongchao'

_publ_section_title
;
 Tandem nucleophilic addition-cycloaddition of arynes with \a-iminoesters:
 two concurrent pathways to imidazolidines.
;
_journal_issue 51
_journal_name_full 'Chemical communications (Cambridge, England)'
_journal_page_first 7050
_journal_page_last 7053
_journal_paper_doi 10.1039/c8cc03806f
_journal_volume 54
_journal_year 2018
_chemical_absolute_configuration ad
_chemical_formula_moiety 'C28 H28 Br2 N2 O4'
_chemical_formula_sum 'C28 H28 Br2 N2 O4'
_chemical_formula_weight 616.34
_chemical_name_common ' Imidazolidine'
_chemical_name_systematic
'Ethyl (2S,4S,5S)-2,5-bis(4-bromophenyl)-1-(2-ethoxy-2-oxoethyl)-3-phenylimidazolidine-4-carboxylate'
_space_group_crystal_system orthorhombic
_space_group_IT_number 19
_space_group_name_Hall 'P 2ac 2ab'
_space_group_name_H-M_alt 'P 21 21 21'
_symmetry_space_group_name_Hall 'P 2ac 2ab'
_symmetry_space_group_name_H-M 'P 21 21 21'
_atom_sites_solution_hydrogens geom
_atom_sites_solution_primary dual
_audit_creation_date 2017-11-24
_audit_creation_method
;
Olex2 1.2
(compiled 2017.08.10 svn.r3458 for OlexSys, GUI svn.r5381)
;
_audit_update_record
;
2018-04-04 deposited with the CCDC.
2018-05-31 downloaded from the CCDC.
;
_cell_angle_alpha 90
_cell_angle_beta 90
_cell_angle_gamma 90
_cell_formula_units_Z 4
_cell_length_a 8.3572(3)
_cell_length_b 15.2648(5)
_cell_length_c 20.6156(6)
_cell_measurement_reflns_used 9427
_cell_measurement_temperature 173(2)
_cell_measurement_theta_max 29.7160
_cell_measurement_theta_min 2.3940
_cell_volume 2629.95(15)
_computing_cell_refinement 'CrysAlisPro 1.171.39.9d (Rigaku OD, 2015)'
_computing_data_collection 'CrystalClear (Rigaku Inc., 2007)'
_computing_data_reduction 'CrysAlisPro 1.171.39.9d (Rigaku OD, 2015)'
_computing_molecular_graphics 'Olex2 (Dolomanov et al., 2009)'
_computing_publication_material 'CIFTAB (Sheldrick, 2013)'
_computing_structure_refinement 'ShelXL (Sheldrick, 2015)'
_computing_structure_solution 'ShelXT (Sheldrick, 2015)'
_diffrn_ambient_temperature 173.15
_diffrn_measured_fraction_theta_full 0.999
_diffrn_measured_fraction_theta_max 0.956
_diffrn_measurement_device_type 'MM007-HF CCD(Saturn 724+)'
_diffrn_measurement_method '\w scans at fixed \c = 45\%'
_diffrn_radiation_monochromator Confocal
_diffrn_radiation_type MoK\a
_diffrn_radiation_wavelength 0.71073
_diffrn_reflns_av_R_equivalents 0.0778
_diffrn_reflns_av_unetI/netI 0.0809
_diffrn_reflns_Laue_measured_fraction_full 0.999
_diffrn_reflns_Laue_measured_fraction_max 0.956
_diffrn_reflns_limit_h_max 11
_diffrn_reflns_limit_h_min -12
_diffrn_reflns_limit_k_max 21
_diffrn_reflns_limit_k_min -21
_diffrn_reflns_limit_l_max 29
_diffrn_reflns_limit_l_min -28
_diffrn_reflns_number 33718
_diffrn_reflns_point_group_measured_fraction_full 1.000
_diffrn_reflns_point_group_measured_fraction_max 0.923
_diffrn_reflns_theta_full 25.242
_diffrn_reflns_theta_max 30.917
_diffrn_reflns_theta_min 2.384
_diffrn_source 'Rotating Anode'
_exptl_absorpt_coefficient_mu 3.119
_exptl_absorpt_correction_T_max 1.00000
_exptl_absorpt_correction_T_min 0.62818
_exptl_absorpt_correction_type multi-scan
_exptl_absorpt_process_details
;
CrysAlisPro 1.171.39.9d (Rigaku Oxford Diffraction, 2015)
Empirical absorption correction using spherical harmonics,
 implemented in SCALE3 ABSPACK scaling algorithm.
;
_exptl_crystal_colour colorless
_exptl_crystal_density_diffrn 1.557
_exptl_crystal_description needle
_exptl_crystal_F_000 1248
_exptl_crystal_recrystallization_method 'Re-crystallisation from solvent'
_exptl_crystal_size_max 0.357
_exptl_crystal_size_mid 0.059
_exptl_crystal_size_min 0.047
_refine_diff_density_max 0.773
_refine_diff_density_min -0.453
_refine_diff_density_rms 0.096
_refine_ls_abs_structure_details
;
 Flack x determined using 1889 quotients [(I+)-(I-)]/[(I+)+(I-)]
 (Parsons, Flack and Wagner, Acta Cryst. B69 (2013) 249-259).
;
_refine_ls_abs_structure_Flack -0.001(6)
_refine_ls_extinction_method none
_refine_ls_goodness_of_fit_ref 1.022
_refine_ls_hydrogen_treatment constr
_refine_ls_matrix_type full
_refine_ls_number_parameters 327
_refine_ls_number_reflns 7669
_refine_ls_number_restraints 0
_refine_ls_restrained_S_all 1.022
_refine_ls_R_factor_all 0.0837
_refine_ls_R_factor_gt 0.0520
_refine_ls_shift/su_max 0.001
_refine_ls_shift/su_mean 0.000
_refine_ls_structure_factor_coef Fsqd
_refine_ls_weighting_details 'w=1/[\s^2^(Fo^2^)+(0.0363P)^2^] where P=(Fo^2^+2Fc^2^)/3'
_refine_ls_weighting_scheme calc
_refine_ls_wR_factor_gt 0.0855
_refine_ls_wR_factor_ref 0.0951
_reflns_Friedel_coverage 0.728
_reflns_Friedel_fraction_full 1.000
_reflns_Friedel_fraction_max 0.882
_reflns_number_gt 5736
_reflns_number_total 7669
_reflns_threshold_expression 'I > 2\s(I)'
_cod_data_source_file c8cc03806f2.cif
_cod_data_source_block sa5257
_cod_depositor_comments 'Adding full bibliography for 7121789.cif.'
_cod_database_code 7121789
_shelx_shelxl_version_number 2016/6
_shelx_space_group_comment
;
The symmetry employed for this shelxl refinement is uniquely defined
by the following loop, which should always be used as a source of
symmetry information in preference to the above space-group names.
They are only intended as comments.
;
_shelx_estimated_absorpt_t_max 0.867
_shelx_estimated_absorpt_t_min 0.402
_olex2_refinement_description
;
1. Fixed Uiso
 At 1.2 times of:
  All C(H) groups, All C(H,H) groups
 At 1.5 times of:
  All C(H,H,H) groups
2.a Ternary CH refined with riding coordinates:
 C1(H1), C2(H2), C3(H3)
2.b Secondary CH2 refined with riding coordinates:
 C10(H10A,H10B), C12(H12A,H12B), C27(H27A,H27B)
2.c Aromatic/amide H refined with riding coordinates:
 C5(H5), C6(H6), C8(H8), C9(H9), C15(H15), C16(H16), C18(H18), C19(H19),
 C21(H21), C22(H22), C23(H23), C24(H24), C25(H25)
2.d Idealised Me refined as rotating group:
 C13(H13A,H13B,H13C), C28(H28A,H28B,H28C)
;
_olex2_submission_special_instructions 'No special instructions were received'

loop_
_space_group_symop_operation_xyz
'x, y, z'
'-x+1/2, -y, z+1/2'
'-x, y+1/2, -z+1/2'
'x+1/2, -y+1/2, -z'

loop_
_atom_site_label
_atom_site_type_symbol
_atom_site_fract_x
_atom_site_fract_y
_atom_site_fract_z
_atom_site_U_iso_or_equiv
_atom_site_adp_type
_atom_site_occupancy
_atom_site_site_symmetry_order
_atom_site_calc_flag
_atom_site_refinement_flags_posn
Br1 Br 0.13677(6) 0.64789(4) 0.39845(2) 0.03577(15) Uani 1 1 d .
Br2 Br 1.31840(6) 0.84590(3) 0.72088(3) 0.03040(13) Uani 1 1 d .
C1 C 0.5901(6) 0.5193(3) 0.6150(2) 0.0221(11) Uani 1 1 d .
H1 H 0.530583 0.481242 0.646202 0.027 Uiso 1 1 calc R
C2 C 0.8230(6) 0.5507(3) 0.6777(2) 0.0212(10) Uani 1 1 d .
H2 H 0.800416 0.522181 0.720405 0.025 Uiso 1 1 calc R
C3 C 0.7325(5) 0.4670(3) 0.5853(2) 0.0218(10) Uani 1 1 d .
H3 H 0.707053 0.402941 0.585595 0.026 Uiso 1 1 calc R
C4 C 0.4742(6) 0.5566(3) 0.5653(2) 0.0197(10) Uani 1 1 d .
C5 C 0.3418(6) 0.5071(3) 0.5480(2) 0.0239(10) Uani 1 1 d .
H5 H 0.321751 0.453204 0.569495 0.029 Uiso 1 1 calc R
C6 C 0.2382(6) 0.5351(3) 0.4998(2) 0.0256(11) Uani 1 1 d .
H6 H 0.148414 0.500600 0.487755 0.031 Uiso 1 1 calc R
C7 C 0.2681(6) 0.6146(3) 0.4696(2) 0.0234(11) Uani 1 1 d .
C8 C 0.3939(6) 0.6660(3) 0.4879(2) 0.0270(11) Uani 1 1 d .
H8 H 0.410413 0.721396 0.467938 0.032 Uiso 1 1 calc R
C9 C 0.4978(6) 0.6368(3) 0.5360(2) 0.0242(10) Uani 1 1 d .
H9 H 0.585541 0.672400 0.548831 0.029 Uiso 1 1 calc R
C10 C 0.5809(5) 0.6392(3) 0.6957(2) 0.0229(10) Uani 1 1 d .
H10A H 0.492472 0.666735 0.671080 0.028 Uiso 1 1 calc R
H10B H 0.648923 0.687046 0.712703 0.028 Uiso 1 1 calc R
C11 C 0.5089(6) 0.5910(3) 0.7531(2) 0.0217(10) Uani 1 1 d .
C12 C 0.3669(7) 0.6117(3) 0.8518(2) 0.0303(12) Uani 1 1 d .
H12A H 0.420007 0.558914 0.869552 0.036 Uiso 1 1 calc R
H12B H 0.259309 0.594830 0.836121 0.036 Uiso 1 1 calc R
C13 C 0.3530(8) 0.6802(4) 0.9032(3) 0.0457(15) Uani 1 1 d .
H13A H 0.307270 0.733630 0.884437 0.068 Uiso 1 1 calc GR
H13B H 0.459242 0.693058 0.920881 0.068 Uiso 1 1 calc GR
H13C H 0.283196 0.658884 0.937988 0.068 Uiso 1 1 calc GR
C14 C 0.9478(5) 0.6216(3) 0.6859(2) 0.0206(10) Uani 1 1 d .
C15 C 0.9672(5) 0.6593(3) 0.7466(2) 0.0246(10) Uani 1 1 d .
H15 H 0.904561 0.638608 0.781827 0.030 Uiso 1 1 calc R
C16 C 1.0754(6) 0.7264(3) 0.7570(2) 0.0265(11) Uani 1 1 d .
H16 H 1.086216 0.752467 0.798634 0.032 Uiso 1 1 calc R
C17 C 1.1669(5) 0.7544(3) 0.7058(2) 0.0229(10) Uani 1 1 d .
C18 C 1.1504(6) 0.7194(3) 0.6445(2) 0.0262(11) Uani 1 1 d .
H18 H 1.213762 0.740165 0.609499 0.031 Uiso 1 1 calc R
C19 C 1.0390(5) 0.6530(3) 0.6353(2) 0.0258(10) Uani 1 1 d .
H19 H 1.025544 0.628706 0.593189 0.031 Uiso 1 1 calc R
C20 C 0.9883(6) 0.4254(3) 0.6367(2) 0.0224(10) Uani 1 1 d .
C21 C 1.0949(6) 0.4312(3) 0.6894(2) 0.0243(11) Uani 1 1 d .
H21 H 1.080548 0.475729 0.721020 0.029 Uiso 1 1 calc R
C22 C 1.2204(6) 0.3726(3) 0.6955(3) 0.0292(12) Uani 1 1 d .
H22 H 1.291287 0.377308 0.731348 0.035 Uiso 1 1 calc R
C23 C 1.2439(6) 0.3070(3) 0.6498(3) 0.0299(12) Uani 1 1 d .
H23 H 1.330623 0.267136 0.654083 0.036 Uiso 1 1 calc R
C24 C 1.1397(6) 0.3005(3) 0.5982(2) 0.0292(11) Uani 1 1 d .
H24 H 1.154473 0.255326 0.567050 0.035 Uiso 1 1 calc R
C25 C 1.0142(6) 0.3584(3) 0.5910(2) 0.0251(10) Uani 1 1 d .
H25 H 0.944683 0.353126 0.554722 0.030 Uiso 1 1 calc R
C26 C 0.7713(6) 0.4962(3) 0.5165(2) 0.0261(11) Uani 1 1 d .
C27 C 0.7237(7) 0.4621(4) 0.4048(2) 0.0379(14) Uani 1 1 d .
H27A H 0.748545 0.409098 0.379025 0.045 Uiso 1 1 calc R
H27B H 0.811734 0.504722 0.398673 0.045 Uiso 1 1 calc R
C28 C 0.5715(7) 0.5007(4) 0.3823(3) 0.0460(16) Uani 1 1 d .
H28A H 0.580292 0.515712 0.336197 0.069 Uiso 1 1 calc GR
H28B H 0.548410 0.553731 0.407377 0.069 Uiso 1 1 calc GR
H28C H 0.484805 0.458251 0.388326 0.069 Uiso 1 1 calc GR
N1 N 0.6756(5) 0.5881(2) 0.65082(19) 0.0192(8) Uani 1 1 d .
N2 N 0.8627(5) 0.4843(2) 0.62917(19) 0.0226(9) Uani 1 1 d .
O1 O 0.4925(5) 0.5131(2) 0.75731(17) 0.0337(9) Uani 1 1 d .
O2 O 0.4608(4) 0.6476(2) 0.79882(15) 0.0270(7) Uani 1 1 d .
O3 O 0.8454(4) 0.5603(2) 0.50225(17) 0.0352(9) Uani 1 1 d .
O4 O 0.7102(4) 0.4391(2) 0.47333(17) 0.0356(9) Uani 1 1 d .

loop_
_atom_site_aniso_label
_atom_site_aniso_U_11
_atom_site_aniso_U_22
_atom_site_aniso_U_33
_atom_site_aniso_U_23
_atom_site_aniso_U_13
_atom_site_aniso_U_12
Br1 0.0418(3) 0.0355(3) 0.0300(3) 0.0027(3) -0.0134(2) 0.0082(3)
Br2 0.0261(2) 0.0244(2) 0.0406(3) -0.0036(3) 0.0025(2) -0.0053(2)
C1 0.023(2) 0.020(2) 0.023(3) 0.000(2) 0.000(2) -0.0030(19)
C2 0.024(2) 0.022(2) 0.018(2) 0.0006(19) 0.002(2) 0.003(2)
C3 0.019(2) 0.020(2) 0.026(3) 0.000(2) -0.007(2) -0.0024(19)
C4 0.019(2) 0.023(2) 0.017(2) -0.002(2) -0.0005(19) 0.0015(19)
C5 0.022(3) 0.026(3) 0.023(2) 0.004(2) 0.001(2) 0.002(2)
C6 0.019(2) 0.032(3) 0.027(3) -0.001(2) -0.003(2) -0.001(2)
C7 0.025(3) 0.025(3) 0.020(2) -0.002(2) -0.003(2) 0.008(2)
C8 0.032(3) 0.020(3) 0.028(3) 0.005(2) 0.002(2) -0.002(2)
C9 0.026(2) 0.022(3) 0.025(2) 0.000(2) 0.000(2) -0.004(2)
C10 0.022(2) 0.022(3) 0.025(2) 0.000(2) 0.0030(19) 0.003(2)
C11 0.018(2) 0.024(3) 0.022(2) -0.003(2) -0.0024(19) 0.0051(19)
C12 0.028(3) 0.035(3) 0.028(3) 0.004(2) 0.005(2) 0.000(2)
C13 0.057(4) 0.050(4) 0.030(3) -0.002(3) 0.013(3) 0.000(3)
C14 0.019(2) 0.018(2) 0.025(3) 0.003(2) -0.0021(19) 0.0028(18)
C15 0.025(2) 0.026(3) 0.022(2) 0.001(2) 0.0019(19) 0.002(2)
C16 0.030(3) 0.026(3) 0.023(3) -0.007(2) 0.000(2) -0.002(2)
C17 0.018(2) 0.020(2) 0.030(3) -0.005(2) -0.001(2) 0.0005(19)
C18 0.025(3) 0.027(3) 0.026(3) 0.002(2) 0.009(2) -0.004(2)
C19 0.028(2) 0.029(3) 0.021(2) -0.004(2) -0.0004(19) 0.002(2)
C20 0.021(2) 0.022(2) 0.024(3) 0.005(2) 0.002(2) -0.0003(19)
C21 0.027(3) 0.025(3) 0.021(3) 0.002(2) 0.000(2) -0.001(2)
C22 0.021(3) 0.035(3) 0.031(3) 0.010(2) -0.005(2) 0.000(2)
C23 0.025(3) 0.029(3) 0.036(3) 0.013(2) 0.004(2) 0.008(2)
C24 0.036(3) 0.024(2) 0.027(3) -0.001(2) 0.008(3) 0.003(2)
C25 0.028(2) 0.024(3) 0.022(2) 0.000(2) 0.002(2) 0.001(2)
C26 0.019(2) 0.035(3) 0.024(3) -0.005(2) -0.004(2) 0.005(2)
C27 0.038(3) 0.057(4) 0.018(3) -0.008(3) 0.002(2) -0.003(3)
C28 0.045(4) 0.067(4) 0.025(3) 0.002(3) 0.005(3) 0.012(3)
N1 0.0184(19) 0.0187(19) 0.021(2) -0.0001(16) -0.0017(17) 0.0008(16)
N2 0.023(2) 0.021(2) 0.025(2) -0.0050(17) -0.0041(17) 0.0037(17)
O1 0.045(2) 0.0240(19) 0.032(2) 0.0014(16) 0.0097(18) 0.0000(17)
O2 0.0323(18) 0.0253(17) 0.0233(17) -0.0019(16) 0.0058(14) 0.0009(17)
O3 0.034(2) 0.042(2) 0.030(2) 0.0006(18) 0.0038(17) -0.0104(18)
O4 0.043(2) 0.042(2) 0.0216(19) -0.0086(17) -0.0059(17) -0.0025(18)

loop_
_atom_type_symbol
_atom_type_description
_atom_type_scat_dispersion_real
_atom_type_scat_dispersion_imag
_atom_type_scat_source
C C 0.0033 0.0016 'International Tables Vol C Tables 4.2.6.8 and 6.1.1.4'
H H 0.0000 0.0000 'International Tables Vol C Tables 4.2.6.8 and 6.1.1.4'
Br Br -0.2901 2.4595 'International Tables Vol C Tables 4.2.6.8 and 6.1.1.4'
N N 0.0061 0.0033 'International Tables Vol C Tables 4.2.6.8 and 6.1.1.4'
O O 0.0106 0.0060 'International Tables Vol C Tables 4.2.6.8 and 6.1.1.4'

loop_
_geom_angle_atom_site_label_1
_geom_angle_atom_site_label_2
_geom_angle_atom_site_label_3
_geom_angle
C3 C1 H1 109.5
C4 C1 H1 109.5
C4 C1 C3 114.4(4)
N1 C1 H1 109.5
N1 C1 C3 101.1(4)
N1 C1 C4 112.4(4)
C14 C2 H2 110.1
N1 C2 H2 110.1
N1 C2 C14 110.0(4)
N2 C2 H2 110.1
N2 C2 C14 114.5(4)
N2 C2 N1 101.7(4)
C1 C3 H3 109.7
C26 C3 C1 112.2(4)
C26 C3 H3 109.7
N2 C3 C1 103.6(4)
N2 C3 H3 109.7
N2 C3 C26 111.7(4)
C5 C4 C1 118.6(4)
C9 C4 C1 122.4(4)
C9 C4 C5 119.0(4)
C4 C5 H5 119.5
C6 C5 C4 121.0(5)
C6 C5 H5 119.5
C5 C6 H6 120.7
C5 C6 C7 118.7(5)
C7 C6 H6 120.7
C6 C7 Br1 118.5(4)
C8 C7 Br1 120.3(4)
C8 C7 C6 121.2(5)
C7 C8 H8 120.2
C7 C8 C9 119.5(5)
C9 C8 H8 120.2
C4 C9 C8 120.5(5)
C4 C9 H9 119.8
C8 C9 H9 119.8
H10A C10 H10B 107.3
C11 C10 H10A 108.0
C11 C10 H10B 108.0
N1 C10 H10A 108.0
N1 C10 H10B 108.0
N1 C10 C11 117.0(4)
O1 C11 C10 125.6(5)
O1 C11 O2 123.6(5)
O2 C11 C10 110.8(4)
H12A C12 H12B 108.4
C13 C12 H12A 110.1
C13 C12 H12B 110.1
O2 C12 H12A 110.1
O2 C12 H12B 110.1
O2 C12 C13 108.2(4)
C12 C13 H13A 109.5
C12 C13 H13B 109.5
C12 C13 H13C 109.5
H13A C13 H13B 109.5
H13A C13 H13C 109.5
H13B C13 H13C 109.5
C15 C14 C2 118.5(4)
C19 C14 C2 123.1(4)
C19 C14 C15 118.3(4)
C14 C15 H15 119.2
C16 C15 C14 121.6(4)
C16 C15 H15 119.2
C15 C16 H16 120.8
C17 C16 C15 118.3(4)
C17 C16 H16 120.8
C16 C17 Br2 118.1(4)
C16 C17 C18 122.0(4)
C18 C17 Br2 119.9(4)
C17 C18 H18 120.8
C17 C18 C19 118.4(4)
C19 C18 H18 120.8
C14 C19 C18 121.3(5)
C14 C19 H19 119.3
C18 C19 H19 119.3
C21 C20 C25 117.7(4)
N2 C20 C21 121.6(4)
N2 C20 C25 120.7(4)
C20 C21 H21 119.7
C22 C21 C20 120.6(5)
C22 C21 H21 119.7
C21 C22 H22 119.6
C21 C22 C23 120.8(5)
C23 C22 H22 119.6
C22 C23 H23 120.5
C24 C23 C22 119.1(5)
C24 C23 H23 120.5
C23 C24 H24 119.4
C23 C24 C25 121.1(5)
C25 C24 H24 119.4
C20 C25 H25 119.7
C24 C25 C20 120.7(5)
C24 C25 H25 119.7
O3 C26 C3 125.4(5)
O3 C26 O4 124.4(5)
O4 C26 C3 110.2(4)
H27A C27 H27B 108.2
C28 C27 H27A 109.8
C28 C27 H27B 109.8
O4 C27 H27A 109.8
O4 C27 H27B 109.8
O4 C27 C28 109.5(4)
C27 C28 H28A 109.5
C27 C28 H28B 109.5
C27 C28 H28C 109.5
H28A C28 H28B 109.5
H28A C28 H28C 109.5
H28B C28 H28C 109.5
C2 N1 C1 108.6(3)
C10 N1 C1 116.1(4)
C10 N1 C2 115.4(4)
C3 N2 C2 112.7(4)
C20 N2 C2 122.8(4)
C20 N2 C3 121.4(4)
C11 O2 C12 116.6(4)
C26 O4 C27 117.0(4)

loop_
_geom_bond_atom_site_label_1
_geom_bond_atom_site_label_2
_geom_bond_distance
Br1 C7 1.901(5)
Br2 C17 1.911(5)
C1 H1 1.0000
C1 C3 1.558(7)
C1 C4 1.521(6)
C1 N1 1.469(6)
C2 H2 1.0000
C2 C14 1.513(6)
C2 N1 1.467(6)
C2 N2 1.462(6)
C3 H3 1.0000
C3 C26 1.523(7)
C3 N2 1.439(6)
C4 C5 1.386(7)
C4 C9 1.379(6)
C5 H5 0.9500
C5 C6 1.385(6)
C6 H6 0.9500
C6 C7 1.386(7)
C7 C8 1.366(7)
C8 H8 0.9500
C8 C9 1.392(6)
C9 H9 0.9500
C10 H10A 0.9900
C10 H10B 0.9900
C10 C11 1.517(7)
C10 N1 1.446(6)
C11 O1 1.200(6)
C11 O2 1.341(6)
C12 H12A 0.9900
C12 H12B 0.9900
C12 C13 1.493(7)
C12 O2 1.452(6)
C13 H13A 0.9800
C13 H13B 0.9800
C13 H13C 0.9800
C14 C15 1.387(6)
C14 C19 1.378(7)
C15 H15 0.9500
C15 C16 1.383(7)
C16 H16 0.9500
C16 C17 1.372(7)
C17 C18 1.377(6)
C18 H18 0.9500
C18 C19 1.390(7)
C19 H19 0.9500
C20 C21 1.406(7)
C20 C25 1.408(6)
C20 N2 1.392(6)
C21 H21 0.9500
C21 C22 1.385(7)
C22 H22 0.9500
C22 C23 1.388(7)
C23 H23 0.9500
C23 C24 1.379(7)
C24 H24 0.9500
C24 C25 1.380(7)
C25 H25 0.9500
C26 O3 1.195(6)
C26 O4 1.346(6)
C27 H27A 0.9900
C27 H27B 0.9900
C27 C28 1.476(8)
C27 O4 1.461(6)
C28 H28A 0.9800
C28 H28B 0.9800
C28 H28C 0.9800

loop_
_geom_torsion_atom_site_label_1
_geom_torsion_atom_site_label_2
_geom_torsion_atom_site_label_3
_geom_torsion_atom_site_label_4
_geom_torsion
Br1 C7 C8 C9 -174.0(4)
Br2 C17 C18 C19 -180.0(3)
C1 C3 C26 O3 78.7(6)
C1 C3 C26 O4 -101.4(5)
C1 C3 N2 C2 -7.6(5)
C1 C3 N2 C20 153.3(4)
C1 C4 C5 C6 -175.6(4)
C1 C4 C9 C8 176.1(4)
C2 C14 C15 C16 -177.9(4)
C2 C14 C19 C18 178.8(4)
C3 C1 C4 C5 92.3(5)
C3 C1 C4 C9 -86.6(5)
C3 C1 N1 C2 -35.8(4)
C3 C1 N1 C10 -167.8(4)
C3 C26 O4 C27 174.3(4)
C4 C1 C3 C26 25.9(6)
C4 C1 C3 N2 146.6(4)
C4 C1 N1 C2 -158.2(4)
C4 C1 N1 C10 69.8(5)
C4 C5 C6 C7 -0.9(7)
C5 C4 C9 C8 -2.7(7)
C5 C6 C7 Br1 174.5(4)
C5 C6 C7 C8 -2.0(7)
C6 C7 C8 C9 2.5(7)
C7 C8 C9 C4 -0.1(7)
C9 C4 C5 C6 3.2(7)
C10 C11 O2 C12 170.6(4)
C11 C10 N1 C1 64.2(5)
C11 C10 N1 C2 -64.6(5)
C13 C12 O2 C11 169.1(4)
C14 C2 N1 C1 153.0(4)
C14 C2 N1 C10 -74.6(5)
C14 C2 N2 C3 -132.1(4)
C14 C2 N2 C20 67.3(6)
C14 C15 C16 C17 -1.2(7)
C15 C14 C19 C18 1.3(7)
C15 C16 C17 Br2 -179.1(3)
C15 C16 C17 C18 1.8(7)
C16 C17 C18 C19 -0.9(7)
C17 C18 C19 C14 -0.7(7)
C19 C14 C15 C16 -0.4(7)
C20 C21 C22 C23 0.1(7)
C21 C20 C25 C24 0.4(7)
C21 C20 N2 C2 -5.9(7)
C21 C20 N2 C3 -164.9(4)
C21 C22 C23 C24 -0.4(7)
C22 C23 C24 C25 0.7(7)
C23 C24 C25 C20 -0.7(7)
C25 C20 C21 C22 -0.1(7)
C25 C20 N2 C2 175.1(4)
C25 C20 N2 C3 16.2(7)
C26 C3 N2 C2 113.4(4)
C26 C3 N2 C20 -85.7(5)
C28 C27 O4 C26 -98.6(6)
N1 C1 C3 C26 -95.2(4)
N1 C1 C3 N2 25.5(4)
N1 C1 C4 C5 -153.1(4)
N1 C1 C4 C9 28.1(6)
N1 C2 C14 C15 97.9(5)
N1 C2 C14 C19 -79.5(5)
N1 C2 N2 C3 -13.5(5)
N1 C2 N2 C20 -174.2(4)
N1 C10 C11 O1 -17.7(7)
N1 C10 C11 O2 164.0(4)
N2 C2 C14 C15 -148.3(4)
N2 C2 C14 C19 34.2(6)
N2 C2 N1 C1 31.2(4)
N2 C2 N1 C10 163.6(4)
N2 C3 C26 O3 -37.2(7)
N2 C3 C26 O4 142.7(4)
N2 C20 C21 C22 -179.1(5)
N2 C20 C25 C24 179.4(4)
O1 C11 O2 C12 -7.8(7)
O3 C26 O4 C27 -5.8(7)
